data_4331502
loop_
_publ_author_name
'Koval, Iryna A.'
'van der Schilden, Karlijn'
'Schuitema, Anna Maria'
'Gamez, Patrick'
'Belle, Catherine'
'Pierre, Jean-Louis'
'L\"uken, Matthias'
'Krebs, Bernt'
'Roubeau, Olivier'
'Reedijk, Jan'

_publ_section_title
;
 Proton NMR Spectroscopy and Magnetic Properties of a Solution-Stable
 Dicopper(II) Complex Bearing a Single \m-Hydroxo Bridge
;
_journal_issue 12
_journal_name_full 'Inorganic Chemistry'
_journal_page_first 4372
_journal_page_last 4382
_journal_paper_doi 10.1021/ic0501770
_journal_volume 44
_journal_year 2005
_chemical_formula_sum 'C32 H37 Cl3 Cu2 N12 O14'
_chemical_formula_weight 1047.17
_chemical_name_systematic
; 
 ? 
;
_space_group_IT_number 15
_symmetry_space_group_name_Hall '-C 2yc'
_symmetry_space_group_name_H-M 'C 1 2/c 1'
_atom_sites_solution_hydrogens geom
_atom_sites_solution_primary direct
_atom_sites_solution_secondary difmap
_audit_creation_method SHELXL-97
_cell_angle_alpha 90.00
_cell_angle_beta 117.47(3)
_cell_angle_gamma 90.00
_cell_formula_units_Z 4
_cell_length_a 21.826(4)
_cell_length_b 12.189(2)
_cell_length_c 17.687(4)
_cell_measurement_temperature 153(2)
_cell_volume 4174.9(18)
_computing_structure_refinement 'SHELXL-97 (Sheldrick, 1997)'
_computing_structure_solution 'SHELXS-97 (Sheldrick, 1990)'
_diffrn_ambient_temperature 153(2)
_diffrn_measured_fraction_theta_full 1.000
_diffrn_measured_fraction_theta_max 1.000
_diffrn_radiation_monochromator graphite
_diffrn_radiation_source 'fine-focus sealed tube'
_diffrn_radiation_type MoK\a
_diffrn_radiation_wavelength 0.71073
_diffrn_reflns_av_R_equivalents 0.0540
_diffrn_reflns_av_sigmaI/netI 0.0867
_diffrn_reflns_limit_h_max 29
_diffrn_reflns_limit_h_min -28
_diffrn_reflns_limit_k_max 16
_diffrn_reflns_limit_k_min -16
_diffrn_reflns_limit_l_max 23
_diffrn_reflns_limit_l_min -23
_diffrn_reflns_number 21343
_diffrn_reflns_theta_full 28.30
_diffrn_reflns_theta_max 28.30
_diffrn_reflns_theta_min 1.97
_exptl_absorpt_coefficient_mu 1.291
_exptl_crystal_density_diffrn 1.666
_exptl_crystal_density_method 'not measured'
_exptl_crystal_F_000 2136
_refine_diff_density_max 0.887
_refine_diff_density_min -0.499
_refine_diff_density_rms 0.091
_refine_ls_extinction_method none
_refine_ls_goodness_of_fit_ref 0.858
_refine_ls_hydrogen_treatment mixed
_refine_ls_matrix_type full
_refine_ls_number_parameters 289
_refine_ls_number_reflns 5187
_refine_ls_number_restraints 0
_refine_ls_restrained_S_all 0.858
_refine_ls_R_factor_all 0.0923
_refine_ls_R_factor_gt 0.0512
_refine_ls_shift/su_max 0.024
_refine_ls_shift/su_mean 0.004
_refine_ls_structure_factor_coef Fsqd
_refine_ls_weighting_details 'calc w=1/[\s^2^(Fo^2^)+(0.0783P)^2^+0.0000P] where P=(Fo^2^+2Fc^2^)/3'
_refine_ls_weighting_scheme calc
_refine_ls_wR_factor_gt 0.1344
_refine_ls_wR_factor_ref 0.1447
_reflns_number_gt 2839
_reflns_number_total 5187
_reflns_threshold_expression >2sigma(I)
_cod_data_source_file ic0501770sup1.cif
_cod_data_source_block c2c
_cod_original_cell_volume 4174.9(14)
_cod_database_code 4331502

loop_
_symmetry_equiv_pos_as_xyz
'x, y, z'
'-x, y, -z+1/2'
'x+1/2, y+1/2, z'
'-x+1/2, y+1/2, -z+1/2'
'-x, -y, -z'
'x, -y, z-1/2'
'-x+1/2, -y+1/2, -z'
'x+1/2, -y+1/2, z-1/2'

loop_
_atom_site_label
_atom_site_type_symbol
_atom_site_fract_x
_atom_site_fract_y
_atom_site_fract_z
_atom_site_U_iso_or_equiv
_atom_site_adp_type
_atom_site_occupancy
_atom_site_symmetry_multiplicity
_atom_site_calc_flag
_atom_site_refinement_flags
Cu1 Cu 0.03594(2) 0.29188(4) 0.36916(3) 0.03365(17) Uani 1 1 d .
C1 C -0.1493(2) 0.3481(4) 0.2452(2) 0.0373(9) Uani 1 1 d .
H1A H -0.1987 0.3306 0.2252 0.045 Uiso 1 1 calc R
H1B H -0.1282 0.2867 0.2288 0.045 Uiso 1 1 calc R
N2 N -0.11530(16) 0.3593(3) 0.3370(2) 0.0383(8) Uani 1 1 d .
N3 N -0.04640(16) 0.3414(3) 0.3849(2) 0.0367(8) Uani 1 1 d .
C4 C -0.0337(2) 0.3519(4) 0.4658(3) 0.0432(11) Uani 1 1 d .
C5 C -0.0937(2) 0.3772(4) 0.4712(3) 0.0490(12) Uani 1 1 d .
H5A H -0.0983 0.3884 0.5215 0.059 Uiso 1 1 calc R
C6 C -0.1452(2) 0.3826(4) 0.3880(3) 0.0447(11) Uani 1 1 d .
H6A H -0.1925 0.3994 0.3696 0.054 Uiso 1 1 calc R
C7 C 0.0391(2) 0.3352(4) 0.5313(2) 0.0482(12) Uani 1 1 d .
H7A H 0.0638 0.4063 0.5459 0.058 Uiso 1 1 calc R
H7B H 0.0404 0.3042 0.5837 0.058 Uiso 1 1 calc R
C8 C 0.1434(2) 0.4529(3) 0.2977(2) 0.0381(10) Uani 1 1 d .
H8A H 0.1717 0.5114 0.2904 0.046 Uiso 1 1 calc R
H8B H 0.0947 0.4778 0.2709 0.046 Uiso 1 1 calc R
N9 N 0.16710(17) 0.4327(3) 0.3879(2) 0.0381(8) Uani 1 1 d .
N10 N 0.13242(16) 0.3640(3) 0.41462(19) 0.0341(8) Uani 1 1 d .
C11 C 0.1722(2) 0.3519(4) 0.4980(2) 0.0370(10) Uani 1 1 d .
C12 C 0.2329(2) 0.4106(4) 0.5251(3) 0.0499(12) Uani 1 1 d .
H12A H 0.2699 0.4152 0.5813 0.060 Uiso 1 1 calc R
C13 C 0.2283(2) 0.4609(4) 0.4534(3) 0.0493(12) Uani 1 1 d .
H13A H 0.2621 0.5072 0.4503 0.059 Uiso 1 1 calc R
C14 C 0.14953(19) 0.2722(4) 0.5440(2) 0.0407(10) Uani 1 1 d .
H14A H 0.1635 0.2989 0.6025 0.049 Uiso 1 1 calc R
H14B H 0.1720 0.2004 0.5480 0.049 Uiso 1 1 calc R
N15 N 0.07292(16) 0.2594(3) 0.4974(2) 0.0375(8) Uani 1 1 d .
C16 C 0.0520(2) 0.1446(4) 0.5001(3) 0.0474(12) Uani 1 1 d .
H16A H 0.0019 0.1415 0.4825 0.057 Uiso 1 1 calc R
H16B H 0.0771 0.1159 0.5590 0.057 Uiso 1 1 calc R
C17 C 0.0682(2) 0.0760(4) 0.4412(3) 0.0410(10) Uani 1 1 d .
N18 N 0.06217(16) 0.1269(3) 0.3710(2) 0.0382(8) Uani 1 1 d .
C19 C 0.0761(2) 0.0715(4) 0.3156(3) 0.0414(10) Uani 1 1 d .
H19A H 0.0740 0.1093 0.2674 0.050 Uiso 1 1 calc R
C20 C 0.0934(2) -0.0378(4) 0.3254(3) 0.0558(13) Uani 1 1 d .
H20A H 0.1023 -0.0750 0.2843 0.067 Uiso 1 1 calc R
C21 C 0.0977(3) -0.0931(4) 0.3963(3) 0.0638(15) Uani 1 1 d .
H21A H 0.1088 -0.1690 0.4042 0.077 Uiso 1 1 calc R
C22 C 0.0855(2) -0.0346(4) 0.4554(3) 0.0553(13) Uani 1 1 d .
H22A H 0.0890 -0.0699 0.5051 0.066 Uiso 1 1 calc R
O23 O 0.0000 0.3247(4) 0.2500 0.0331(9) Uani 1 2 d S
H23A H 0.0000 0.390(4) 0.2500 0.021(16) Uiso 1 2 d S
Cl1 Cl 0.18495(6) -0.06562(11) 0.69292(7) 0.0543(3) Uani 1 1 d .
O1 O 0.11379(16) -0.0917(3) 0.6605(2) 0.0658(10) Uani 1 1 d .
O2 O 0.19363(17) 0.0449(3) 0.6765(2) 0.0712(11) Uani 1 1 d .
O3 O 0.2136(2) -0.1329(3) 0.6479(3) 0.0850(12) Uani 1 1 d .
O4 O 0.2208(2) -0.0922(4) 0.7790(2) 0.0936(15) Uani 1 1 d .
Cl2 Cl 0.0000 0.65261(16) 0.2500 0.0733(6) Uani 1 2 d S
O5 O 0.0185(2) 0.5813(5) 0.3174(3) 0.1172(19) Uani 1 1 d .
O6 O 0.0521(4) 0.7139(5) 0.2493(6) 0.218(4) Uani 1 1 d .
O7 O 0.2500 -0.2500 0.5000 0.401(13) Uani 1 2 d S

loop_
_atom_site_aniso_label
_atom_site_aniso_U_11
_atom_site_aniso_U_22
_atom_site_aniso_U_33
_atom_site_aniso_U_23
_atom_site_aniso_U_13
_atom_site_aniso_U_12
Cu1 0.0265(3) 0.0509(3) 0.0220(2) -0.0005(2) 0.00980(19) -0.0014(2)
C1 0.033(2) 0.047(3) 0.031(2) -0.0040(19) 0.0137(18) -0.0025(19)
N2 0.0299(18) 0.053(2) 0.0316(18) -0.0010(17) 0.0142(15) 0.0022(16)
N3 0.0273(17) 0.055(2) 0.0285(17) -0.0030(16) 0.0133(14) -0.0021(16)
C4 0.037(2) 0.063(3) 0.030(2) -0.003(2) 0.0155(19) 0.000(2)
C5 0.044(3) 0.073(3) 0.032(2) -0.007(2) 0.020(2) 0.003(2)
C6 0.037(2) 0.060(3) 0.046(3) -0.003(2) 0.026(2) 0.003(2)
C7 0.038(2) 0.080(3) 0.025(2) -0.006(2) 0.0133(19) -0.001(2)
C8 0.033(2) 0.047(3) 0.035(2) 0.0049(19) 0.0167(18) -0.0031(19)
N9 0.0339(18) 0.049(2) 0.0318(18) -0.0043(16) 0.0156(15) -0.0069(16)
N10 0.0286(17) 0.043(2) 0.0298(17) -0.0017(15) 0.0128(14) -0.0042(15)
C11 0.030(2) 0.055(3) 0.026(2) -0.0057(19) 0.0123(17) -0.0012(19)
C12 0.032(2) 0.079(4) 0.034(2) -0.018(2) 0.0115(19) -0.016(2)
C13 0.035(2) 0.070(3) 0.044(3) -0.016(2) 0.019(2) -0.017(2)
C14 0.025(2) 0.062(3) 0.027(2) 0.003(2) 0.0055(16) -0.0010(19)
N15 0.0278(17) 0.056(2) 0.0270(17) -0.0003(16) 0.0110(14) -0.0024(16)
C16 0.036(2) 0.067(3) 0.037(2) 0.015(2) 0.015(2) -0.003(2)
C17 0.029(2) 0.049(3) 0.035(2) 0.006(2) 0.0067(18) -0.0081(19)
N18 0.0293(17) 0.048(2) 0.0305(18) 0.0023(16) 0.0081(15) -0.0024(16)
C19 0.034(2) 0.044(3) 0.036(2) -0.001(2) 0.0083(18) -0.001(2)
C20 0.051(3) 0.054(3) 0.049(3) -0.004(2) 0.012(2) -0.003(2)
C21 0.063(3) 0.050(3) 0.056(3) 0.007(3) 0.009(3) -0.004(3)
C22 0.045(3) 0.060(3) 0.043(3) 0.015(2) 0.006(2) -0.015(2)
O23 0.032(2) 0.040(3) 0.025(2) 0.000 0.0112(16) 0.000
Cl1 0.0418(6) 0.0777(9) 0.0402(6) 0.0144(6) 0.0162(5) -0.0107(6)
O1 0.0443(19) 0.106(3) 0.050(2) 0.0050(19) 0.0240(16) -0.0241(19)
O2 0.050(2) 0.065(2) 0.086(3) 0.018(2) 0.021(2) -0.0093(18)
O3 0.084(3) 0.092(3) 0.097(3) -0.012(3) 0.056(3) -0.010(2)
O4 0.073(3) 0.143(4) 0.039(2) 0.023(2) 0.0035(19) -0.021(3)
Cl2 0.0705(13) 0.0474(11) 0.1036(18) 0.000 0.0415(13) 0.000
O5 0.116(4) 0.178(5) 0.056(3) 0.011(3) 0.038(3) 0.069(4)
O6 0.236(8) 0.122(5) 0.423(12) -0.163(6) 0.261(9) -0.124(5)
O7 0.40(3) 0.155(11) 0.72(4) 0.002(17) 0.32(3) 0.101(14)

loop_
_atom_type_symbol
_atom_type_description
_atom_type_scat_dispersion_real
_atom_type_scat_dispersion_imag
_atom_type_scat_source
C C 0.0033 0.0016 'International Tables Vol C Tables 4.2.6.8 and 6.1.1.4'
H H 0.0000 0.0000 'International Tables Vol C Tables 4.2.6.8 and 6.1.1.4'
N N 0.0061 0.0033 'International Tables Vol C Tables 4.2.6.8 and 6.1.1.4'
O O 0.0106 0.0060 'International Tables Vol C Tables 4.2.6.8 and 6.1.1.4'
Cl Cl 0.1484 0.1585 'International Tables Vol C Tables 4.2.6.8 and 6.1.1.4'
Cu Cu 0.3201 1.2651 'International Tables Vol C Tables 4.2.6.8 and 6.1.1.4'

loop_
_geom_angle_atom_site_label_1
_geom_angle_atom_site_label_2
_geom_angle_atom_site_label_3
_geom_angle
_geom_angle_site_symmetry_1
_geom_angle_site_symmetry_3
O23 Cu1 N3 98.55(11) . .
O23 Cu1 N15 178.60(14) . .
N3 Cu1 N15 80.17(13) . .
O23 Cu1 N10 99.49(11) . .
N3 Cu1 N10 128.73(13) . .
N15 Cu1 N10 80.94(13) . .
O23 Cu1 N18 100.85(16) . .
N3 Cu1 N18 122.50(14) . .
N15 Cu1 N18 80.36(14) . .
N10 Cu1 N18 100.38(13) . .
N2 C1 C8 111.3(3) . 2
N3 N2 C6 110.5(3) . .
N3 N2 C1 122.0(3) . .
C6 N2 C1 127.4(3) . .
C4 N3 N2 106.0(3) . .
C4 N3 Cu1 114.6(3) . .
N2 N3 Cu1 139.1(3) . .
N3 C4 C5 111.0(4) . .
N3 C4 C7 116.2(4) . .
C5 C4 C7 132.7(4) . .
C6 C5 C4 105.4(4) . .
N2 C6 C5 107.0(4) . .
N15 C7 C4 109.0(3) . .
N9 C8 C1 109.6(3) . 2
C13 N9 N10 110.6(3) . .
C13 N9 C8 127.5(4) . .
N10 N9 C8 121.0(3) . .
C11 N10 N9 105.8(3) . .
C11 N10 Cu1 114.2(3) . .
N9 N10 Cu1 139.5(2) . .
N10 C11 C12 110.9(4) . .
N10 C11 C14 117.8(3) . .
C12 C11 C14 130.9(4) . .
C13 C12 C11 105.2(4) . .
N9 C13 C12 107.5(4) . .
C11 C14 N15 109.6(3) . .
C7 N15 C16 111.0(3) . .
C7 N15 C14 110.7(3) . .
C16 N15 C14 111.4(3) . .
C7 N15 Cu1 108.2(3) . .
C16 N15 Cu1 104.3(2) . .
C14 N15 Cu1 111.0(2) . .
N15 C16 C17 109.2(3) . .
N18 C17 C22 121.2(4) . .
N18 C17 C16 115.6(4) . .
C22 C17 C16 123.1(4) . .
C19 N18 C17 119.3(4) . .
C19 N18 Cu1 129.0(3) . .
C17 N18 Cu1 111.7(3) . .
N18 C19 C20 122.6(4) . .
C19 C20 C21 119.0(5) . .
C22 C21 C20 118.3(5) . .
C21 C22 C17 119.5(4) . .
Cu1 O23 Cu1 155.9(3) 2 .
O4 Cl1 O2 112.7(3) . .
O4 Cl1 O1 110.4(2) . .
O2 Cl1 O1 110.9(2) . .
O4 Cl1 O3 107.3(3) . .
O2 Cl1 O3 106.9(2) . .
O1 Cl1 O3 108.4(2) . .
O6 Cl2 O6 113.7(6) 2 .
O6 Cl2 O5 104.4(3) 2 .
O6 Cl2 O5 116.2(5) . .
O6 Cl2 O5 116.2(5) 2 2
O6 Cl2 O5 104.4(3) . 2
O5 Cl2 O5 101.7(4) . 2

loop_
_geom_bond_atom_site_label_1
_geom_bond_atom_site_label_2
_geom_bond_distance
_geom_bond_site_symmetry_2
Cu1 O23 1.9215(12) .
Cu1 N3 2.033(3) .
Cu1 N15 2.064(3) .
Cu1 N10 2.072(3) .
Cu1 N18 2.087(4) .
C1 N2 1.448(5) .
C1 C8 1.521(6) 2
N2 N3 1.361(4) .
N2 C6 1.364(5) .
N3 C4 1.333(5) .
C4 C5 1.391(6) .
C4 C7 1.486(5) .
C5 C6 1.382(6) .
C7 N15 1.472(5) .
C8 N9 1.454(5) .
C8 C1 1.521(6) 2
N9 C13 1.348(5) .
N9 N10 1.351(4) .
N10 C11 1.330(5) .
C11 C12 1.384(6) .
C11 C14 1.489(6) .
C12 C13 1.370(6) .
C14 N15 1.493(5) .
N15 C16 1.480(6) .
C16 C17 1.500(6) .
C17 N18 1.339(5) .
C17 C22 1.392(6) .
N18 C19 1.336(5) .
C19 C20 1.374(6) .
C20 C21 1.388(7) .
C21 C22 1.388(7) .
O23 Cu1 1.9215(12) 2
Cl1 O4 1.391(3) .
Cl1 O2 1.409(4) .
Cl1 O1 1.421(3) .
Cl1 O3 1.469(4) .
Cl2 O6 1.366(5) 2
Cl2 O6 1.366(5) .
Cl2 O5 1.377(5) .
Cl2 O5 1.377(5) 2
